data_4078270
loop_
_publ_author_name
'Zhu, Di'
'Korobkov, Ilia'
'Budzelaar, Peter H. M.'

_publ_section_title
;
 Radical Mechanisms in the Reaction of Organic Halides with
 Diiminepyridine Cobalt Complexes
;
_journal_issue 10
_journal_name_full Organometallics
_journal_page_first 3958
_journal_paper_doi 10.1021/om300182c
_journal_volume 31
_journal_year 2012
_chemical_absolute_configuration ad
_chemical_formula_moiety 'C37 H53 Co I2 N3'
_chemical_formula_sum 'C37 H53 Co I2 N3'
_chemical_formula_weight 852.55
_chemical_name_systematic
; 
 ? 
;
_space_group_IT_number 19
_symmetry_cell_setting orthorhombic
_symmetry_space_group_name_Hall 'P 2ac 2ab'
_symmetry_space_group_name_H-M 'P 21 21 21'
_atom_sites_solution_hydrogens geom
_atom_sites_solution_primary direct
_atom_sites_solution_secondary difmap
_audit_creation_method SHELXL-97
_cell_angle_alpha 90.00
_cell_angle_beta 90.00
_cell_angle_gamma 90.00
_cell_formula_units_Z 4
_cell_length_a 12.9841(8)
_cell_length_b 16.2444(10)
_cell_length_c 18.4949(11)
_cell_measurement_reflns_used 9922
_cell_measurement_temperature 200(2)
_cell_measurement_theta_max 27.63
_cell_measurement_theta_min 2.29
_cell_volume 3900.9(4)
_computing_cell_refinement 'APEX II, Bruker (2009)'
_computing_data_collection 'APEX II, Bruker (2009)'
_computing_data_reduction 'XPREP, Bruker (2009)'
_computing_molecular_graphics 'SHELXTL, Bruker (2004)'
_computing_publication_material 'SHELXTL, Bruker (2004)'
_computing_structure_refinement 'SHELXL-97 (Sheldrick, 2008)'
_computing_structure_solution 'SHELXS-97 (Sheldrick, 2008)'
_diffrn_ambient_temperature 200(2)
_diffrn_measured_fraction_theta_full 0.988
_diffrn_measured_fraction_theta_max 0.988
_diffrn_measurement_device_type 'Bruker APEX-II CCD'
_diffrn_measurement_method '\f and \w scans'
_diffrn_radiation_monochromator graphite
_diffrn_radiation_source 'fine-focus sealed tube'
_diffrn_radiation_type MoK\a
_diffrn_radiation_wavelength 0.71073
_diffrn_reflns_av_R_equivalents 0.0292
_diffrn_reflns_av_sigmaI/netI 0.0197
_diffrn_reflns_limit_h_max 17
_diffrn_reflns_limit_h_min -17
_diffrn_reflns_limit_k_max 21
_diffrn_reflns_limit_k_min -20
_diffrn_reflns_limit_l_max 24
_diffrn_reflns_limit_l_min -24
_diffrn_reflns_number 71802
_diffrn_reflns_theta_full 28.34
_diffrn_reflns_theta_max 28.34
_diffrn_reflns_theta_min 1.92
_exptl_absorpt_coefficient_mu 2.050
_exptl_absorpt_correction_T_max 0.7351
_exptl_absorpt_correction_T_min 0.6178
_exptl_absorpt_correction_type multi-scan
_exptl_absorpt_process_details 'SADABS, Bruker (2003)'
_exptl_crystal_colour purple
_exptl_crystal_density_diffrn 1.452
_exptl_crystal_density_meas ?
_exptl_crystal_density_method 'not measured'
_exptl_crystal_description block
_exptl_crystal_F_000 1716
_exptl_crystal_size_max 0.26
_exptl_crystal_size_mid 0.19
_exptl_crystal_size_min 0.16
_refine_diff_density_max 1.472
_refine_diff_density_min -0.507
_refine_diff_density_rms 0.080
_refine_ls_abs_structure_details 'Flack H D (1983), Acta Cryst. A39, 876-881'
_refine_ls_abs_structure_Flack -0.01(2)
_refine_ls_extinction_method none
_refine_ls_goodness_of_fit_ref 1.015
_refine_ls_hydrogen_treatment constr
_refine_ls_matrix_type full
_refine_ls_number_parameters 415
_refine_ls_number_reflns 9576
_refine_ls_number_restraints 46
_refine_ls_restrained_S_all 1.015
_refine_ls_R_factor_all 0.0445
_refine_ls_R_factor_gt 0.0344
_refine_ls_shift/su_max 0.002
_refine_ls_shift/su_mean 0.000
_refine_ls_structure_factor_coef Fsqd
_refine_ls_weighting_details 'calc w=1/[\s^2^(Fo^2^)+(0.0648P)^2^+1.0841P] where P=(Fo^2^+2Fc^2^)/3'
_refine_ls_weighting_scheme calc
_refine_ls_wR_factor_gt 0.0914
_refine_ls_wR_factor_ref 0.0979
_reflns_number_gt 8231
_reflns_number_total 9576
_reflns_threshold_expression >2sigma(I)
_cod_data_source_file om300182c_si_001.cif
_cod_data_source_block sg173
_cod_depositor_comments
;
The following automatic conversions were performed:

'_symmetry_cell_setting' value 'Orthorhombic' changed to
'orthorhombic' according to
/home/saulius/struct/CIF-dictionaries/cif_core.dic dictionary named
'cif_core.dic' version 2.4.1 from 2010-06-29.

Automatic conversion script
Id: cif_fix_values 1715 2011-07-08 13:25:40Z adriana 

The following automatic conversions were performed:

'_exptl_crystal_density_meas' value 'n/a' was changed to '?' - the
value is perceived as not measured.

Automatic conversion script
Id: cif_fix_values 3008 2015-01-20 13:52:24Z robertas 
;
_cod_database_code 4078270

loop_
_symmetry_equiv_pos_as_xyz
'x, y, z'
'-x+1/2, -y, z+1/2'
'-x, y+1/2, -z+1/2'
'x+1/2, -y+1/2, -z'

loop_
_atom_site_label
_atom_site_type_symbol
_atom_site_fract_x
_atom_site_fract_y
_atom_site_fract_z
_atom_site_U_iso_or_equiv
_atom_site_adp_type
_atom_site_occupancy
_atom_site_symmetry_multiplicity
_atom_site_calc_flag
_atom_site_refinement_flags
_atom_site_disorder_assembly
_atom_site_disorder_group
Co1 Co 0.79595(3) 0.97468(3) 0.06839(2) 0.03725(10) Uani 1 1 d . . .
I1 I 0.81978(2) 1.072378(16) 0.177411(13) 0.05530(8) Uani 1 1 d . . .
I2 I 0.67935(2) 0.848198(17) 0.101404(19) 0.06318(9) Uani 1 1 d . . .
N1 N 0.9432(2) 0.9064(2) 0.08050(17) 0.0464(7) Uani 1 1 d . . .
N2 N 0.8462(2) 0.95103(17) -0.03369(15) 0.0380(6) Uani 1 1 d . . .
N3 N 0.6951(2) 1.05058(17) -0.00134(16) 0.0437(6) Uani 1 1 d . . .
C1 C 1.0736(4) 0.8265(4) 0.0135(3) 0.0698(15) Uani 1 1 d . . .
H1A H 1.1049 0.8184 0.0612 0.105 Uiso 1 1 calc R . .
H1B H 1.1213 0.8571 -0.0176 0.105 Uiso 1 1 calc R . .
H1C H 1.0588 0.7728 -0.0084 0.105 Uiso 1 1 calc R . .
C2 C 0.9754(3) 0.8741(3) 0.0215(2) 0.0464(8) Uani 1 1 d . . .
C3 C 0.9125(3) 0.8941(2) -0.04434(19) 0.0410(7) Uani 1 1 d . . .
C4 C 0.9276(3) 0.8543(2) -0.11737(19) 0.0396(7) Uani 1 1 d . . .
H4A H 0.9998 0.8329 -0.1188 0.048 Uiso 1 1 calc R . .
C5 C 0.9187(3) 0.9210(2) -0.1764(2) 0.0462(8) Uani 1 1 d . . .
H5A H 0.8972 0.8919 -0.2216 0.055 Uiso 1 1 calc R . .
C6 C 0.8333(3) 0.9809(2) -0.1586(2) 0.0492(8) Uani 1 1 d . . .
H6A H 0.8047 1.0132 -0.1964 0.059 Uiso 1 1 calc R . .
C7 C 0.7967(3) 0.9898(2) -0.0916(2) 0.0484(8) Uani 1 1 d . . .
C8 C 0.7142(3) 1.0464(2) -0.0691(2) 0.0525(9) Uani 1 1 d . . .
C9 C 0.6591(5) 1.0941(3) -0.1268(3) 0.0774(16) Uani 1 1 d . . .
H9A H 0.6059 1.1286 -0.1046 0.116 Uiso 1 1 calc R . .
H9B H 0.6271 1.0559 -0.1610 0.116 Uiso 1 1 calc R . .
H9C H 0.7085 1.1292 -0.1525 0.116 Uiso 1 1 calc R . .
C10 C 0.8536(3) 0.7781(2) -0.1293(2) 0.0452(8) Uani 1 1 d . . .
C11 C 0.8652(4) 0.7192(3) -0.0657(3) 0.0582(10) Uani 1 1 d . . .
H11A H 0.8198 0.6716 -0.0727 0.087 Uiso 1 1 calc R . .
H11B H 0.8464 0.7476 -0.0208 0.087 Uiso 1 1 calc R . .
H11C H 0.9368 0.7004 -0.0626 0.087 Uiso 1 1 calc R . .
C12 C 0.8862(4) 0.7350(3) -0.1979(3) 0.0635(12) Uani 1 1 d . . .
H12A H 0.8413 0.6875 -0.2064 0.095 Uiso 1 1 calc R . .
H12B H 0.9577 0.7162 -0.1931 0.095 Uiso 1 1 calc R . .
H12C H 0.8809 0.7732 -0.2387 0.095 Uiso 1 1 calc R . .
C13 C 0.7403(3) 0.8029(2) -0.1343(2) 0.0466(8) Uani 1 1 d . . .
H13A H 0.6980 0.7536 -0.1418 0.070 Uiso 1 1 calc R . .
H13B H 0.7308 0.8408 -0.1750 0.070 Uiso 1 1 calc R . .
H13C H 0.7194 0.8300 -0.0893 0.070 Uiso 1 1 calc R . .
C14 C 1.0206(4) 0.9669(3) -0.1947(3) 0.0675(12) Uani 1 1 d . . .
C15 C 1.0994(5) 0.9021(4) -0.2210(4) 0.0879(18) Uani 1 1 d . . .
H15A H 1.1171 0.8652 -0.1810 0.132 Uiso 1 1 calc R . .
H15B H 1.1618 0.9300 -0.2381 0.132 Uiso 1 1 calc R . .
H15C H 1.0694 0.8701 -0.2607 0.132 Uiso 1 1 calc R . .
C16 C 0.9998(6) 1.0258(5) -0.2584(4) 0.100(2) Uani 1 1 d . . .
H16A H 0.9508 1.0683 -0.2433 0.150 Uiso 1 1 calc R . .
H16B H 0.9709 0.9947 -0.2990 0.150 Uiso 1 1 calc R . .
H16C H 1.0645 1.0518 -0.2734 0.150 Uiso 1 1 calc R . .
C17 C 1.0667(5) 1.0132(4) -0.1314(4) 0.0870(18) Uani 1 1 d . . .
H17A H 1.0791 0.9750 -0.0913 0.131 Uiso 1 1 calc R . .
H17B H 1.0187 1.0563 -0.1157 0.131 Uiso 1 1 calc R . .
H17C H 1.1319 1.0385 -0.1462 0.131 Uiso 1 1 calc R . .
C18 C 1.0072(3) 0.9033(3) 0.1436(2) 0.0549(11) Uani 1 1 d . A .
C19 C 1.0755(4) 0.9690(4) 0.1533(3) 0.0716(13) Uani 1 1 d . . .
C20 C 1.1350(5) 0.9701(6) 0.2172(4) 0.097(2) Uani 1 1 d . . .
H20A H 1.1802 1.0148 0.2265 0.117 Uiso 1 1 calc R . .
C21 C 1.1274(6) 0.9071(6) 0.2655(3) 0.101(2) Uani 1 1 d . . .
H21A H 1.1689 0.9077 0.3078 0.121 Uiso 1 1 calc R . .
C22 C 1.0618(5) 0.8435(5) 0.2544(3) 0.091(2) Uani 1 1 d . A .
H22A H 1.0582 0.8009 0.2895 0.109 Uiso 1 1 calc R . .
C23 C 0.9993(4) 0.8382(4) 0.1929(3) 0.0715(14) Uani 1 1 d . . .
C24 C 1.0878(5) 1.0347(5) 0.0985(4) 0.0943(19) Uani 1 1 d . . .
H24A H 1.0181 1.0466 0.0795 0.113 Uiso 1 1 calc R . .
H24B H 1.1275 1.0104 0.0581 0.113 Uiso 1 1 calc R . .
C25 C 1.1344(11) 1.1128(9) 0.1144(7) 0.192(7) Uani 1 1 d . . .
H25A H 1.1365 1.1464 0.0703 0.288 Uiso 1 1 calc R . .
H25B H 1.2046 1.1041 0.1322 0.288 Uiso 1 1 calc R . .
H25C H 1.0938 1.1413 0.1514 0.288 Uiso 1 1 calc R . .
C26 C 0.9161(11) 0.7720(11) 0.1934(8) 0.069(3) Uani 0.50 1 d PU A 1
H26A H 0.8606 0.7874 0.1593 0.083 Uiso 0.50 1 calc PR A 1
H26B H 0.8857 0.7681 0.2424 0.083 Uiso 0.50 1 calc PR A 1
C27 C 0.9619(12) 0.6861(10) 0.1712(9) 0.099(4) Uani 0.50 1 d PU A 1
H27A H 0.9073 0.6445 0.1723 0.149 Uiso 0.50 1 calc PR A 1
H27B H 1.0164 0.6706 0.2052 0.149 Uiso 0.50 1 calc PR A 1
H27C H 0.9905 0.6896 0.1223 0.149 Uiso 0.50 1 calc PR A 1
C26' C 0.9437(15) 0.7602(14) 0.1663(10) 0.091(5) Uani 0.50 1 d PU A 2
H26C H 0.8912 0.7750 0.1298 0.109 Uiso 0.50 1 calc PR A 2
H26D H 0.9939 0.7223 0.1435 0.109 Uiso 0.50 1 calc PR A 2
C27' C 0.897(2) 0.7220(16) 0.2246(12) 0.149(7) Uani 0.50 1 d PU A 2
H27D H 0.8621 0.6720 0.2082 0.224 Uiso 0.50 1 calc PR A 2
H27E H 0.8469 0.7595 0.2465 0.224 Uiso 0.50 1 calc PR A 2
H27F H 0.9496 0.7074 0.2605 0.224 Uiso 0.50 1 calc PR A 2
C28 C 0.6193(3) 1.1070(3) 0.0268(2) 0.0539(10) Uani 1 1 d . . .
C29 C 0.6518(4) 1.1877(3) 0.0439(2) 0.0579(11) Uani 1 1 d . . .
C30 C 0.5807(6) 1.2378(4) 0.0758(3) 0.0852(18) Uani 1 1 d . . .
H30A H 0.5999 1.2926 0.0877 0.102 Uiso 1 1 calc R . .
C31 C 0.4826(6) 1.2120(5) 0.0914(4) 0.104(2) Uani 1 1 d . . .
H31A H 0.4361 1.2485 0.1147 0.124 Uiso 1 1 calc R . .
C32 C 0.4513(5) 1.1348(5) 0.0737(4) 0.097(2) Uani 1 1 d . . .
H32A H 0.3830 1.1178 0.0844 0.116 Uiso 1 1 calc R . .
C33 C 0.5207(4) 1.0794(3) 0.0393(3) 0.0677(12) Uani 1 1 d . C .
C34 C 0.7580(5) 1.2162(3) 0.0255(3) 0.0719(15) Uani 1 1 d . . .
H34A H 0.7588 1.2335 -0.0258 0.086 Uiso 1 1 calc R . .
H34B H 0.8057 1.1689 0.0304 0.086 Uiso 1 1 calc R . .
C35 C 0.7988(7) 1.2870(4) 0.0715(3) 0.102(2) Uani 1 1 d . . .
H35A H 0.8684 1.3015 0.0554 0.153 Uiso 1 1 calc R . .
H35B H 0.8009 1.2701 0.1223 0.153 Uiso 1 1 calc R . .
H35C H 0.7534 1.3348 0.0662 0.153 Uiso 1 1 calc R . .
C36 C 0.4818(4) 0.9936(4) 0.0209(5) 0.098(2) Uani 1 1 d U . .
H36A H 0.4729 0.9630 0.0667 0.146 Uiso 0.50 1 calc PR B 1
H36B H 0.5364 0.9652 -0.0070 0.146 Uiso 0.50 1 calc PR B 1
H36C H 0.4396 0.9729 0.0615 0.146 Uiso 0.50 1 calc PR B 2
H36D H 0.5415 0.9563 0.0153 0.146 Uiso 0.50 1 calc PR B 2
C37 C 0.386(2) 0.987(2) -0.020(2) 0.115(11) Uani 0.50 1 d PU C 1
H37A H 0.3280 0.9848 0.0138 0.172 Uiso 0.50 1 calc PR C 1
H37B H 0.3876 0.9367 -0.0491 0.172 Uiso 0.50 1 calc PR C 1
H37C H 0.3789 1.0349 -0.0516 0.172 Uiso 0.50 1 calc PR C 1
C37' C 0.421(3) 0.991(2) -0.044(2) 0.119(10) Uani 0.50 1 d PU C 2
H37D H 0.4669 0.9920 -0.0866 0.179 Uiso 0.50 1 calc PR C 2
H37E H 0.3756 1.0394 -0.0460 0.179 Uiso 0.50 1 calc PR C 2
H37F H 0.3795 0.9410 -0.0451 0.179 Uiso 0.50 1 calc PR C 2

loop_
_atom_site_aniso_label
_atom_site_aniso_U_11
_atom_site_aniso_U_22
_atom_site_aniso_U_33
_atom_site_aniso_U_23
_atom_site_aniso_U_13
_atom_site_aniso_U_12
Co1 0.0375(2) 0.0343(2) 0.0400(2) -0.00536(18) -0.00658(17) 0.00405(18)
I1 0.06724(17) 0.05584(15) 0.04283(11) -0.01206(10) -0.00227(11) 0.00016(13)
I2 0.05044(14) 0.04864(14) 0.0905(2) 0.00758(13) -0.00376(15) -0.00766(12)
N1 0.0417(16) 0.0490(17) 0.0484(16) -0.0043(14) -0.0095(13) 0.0068(13)
N2 0.0435(15) 0.0310(13) 0.0396(13) -0.0031(11) -0.0084(11) 0.0061(11)
N3 0.0503(17) 0.0303(13) 0.0504(15) -0.0038(11) -0.0111(13) 0.0117(13)
C1 0.051(2) 0.100(4) 0.058(2) -0.011(2) -0.0101(19) 0.039(3)
C2 0.0404(18) 0.054(2) 0.0451(18) -0.0039(16) -0.0072(14) 0.0134(16)
C3 0.0372(17) 0.0437(19) 0.0422(17) 0.0001(14) -0.0046(14) 0.0069(15)
C4 0.0383(16) 0.0359(16) 0.0448(17) 0.0039(14) -0.0003(13) -0.0016(14)
C5 0.058(2) 0.0372(17) 0.0436(16) 0.0011(16) -0.0023(16) -0.0056(16)
C6 0.063(2) 0.0365(17) 0.0482(18) 0.0012(14) -0.0131(17) -0.0005(18)
C7 0.059(2) 0.0363(17) 0.0495(19) 0.0000(14) -0.0166(16) 0.0096(16)
C8 0.063(2) 0.0415(18) 0.053(2) -0.0009(16) -0.0179(18) 0.0165(17)
C9 0.100(4) 0.071(3) 0.061(2) 0.001(2) -0.025(3) 0.045(3)
C10 0.0431(18) 0.0347(17) 0.058(2) -0.0016(15) 0.0031(15) -0.0028(14)
C11 0.056(2) 0.046(2) 0.072(3) 0.012(2) -0.001(2) -0.0030(19)
C12 0.076(3) 0.047(2) 0.068(3) -0.016(2) 0.007(2) -0.015(2)
C13 0.046(2) 0.0404(19) 0.054(2) 0.0014(16) -0.0031(16) -0.0055(16)
C14 0.068(3) 0.066(3) 0.068(3) 0.011(2) 0.001(2) -0.024(2)
C15 0.075(4) 0.096(4) 0.093(4) 0.003(3) 0.031(3) -0.022(3)
C16 0.121(5) 0.075(4) 0.104(5) 0.034(4) 0.021(4) -0.029(4)
C17 0.085(4) 0.077(4) 0.100(4) -0.012(3) 0.008(3) -0.038(3)
C18 0.047(2) 0.075(3) 0.0425(19) -0.0114(19) -0.0083(16) 0.023(2)
C19 0.051(2) 0.092(4) 0.071(3) -0.010(3) -0.023(2) 0.003(3)
C20 0.072(3) 0.121(6) 0.099(4) -0.022(5) -0.040(3) 0.000(4)
C21 0.092(4) 0.149(7) 0.061(3) -0.022(4) -0.042(3) 0.036(5)
C22 0.086(4) 0.130(6) 0.056(3) 0.003(3) -0.020(3) 0.054(4)
C23 0.064(3) 0.085(4) 0.065(3) 0.002(3) -0.017(2) 0.031(3)
C24 0.058(3) 0.105(5) 0.120(5) 0.005(4) -0.016(3) -0.023(3)
C25 0.195(12) 0.220(13) 0.160(10) 0.062(10) -0.035(8) -0.132(11)
C26 0.055(7) 0.086(8) 0.066(8) 0.033(7) 0.002(5) 0.014(6)
C27 0.087(8) 0.096(9) 0.115(10) 0.005(8) 0.014(8) -0.015(7)
C26' 0.078(10) 0.107(10) 0.089(11) 0.016(9) -0.004(7) 0.035(8)
C27' 0.169(16) 0.157(15) 0.120(13) 0.022(12) -0.010(12) -0.025(14)
C28 0.061(3) 0.047(2) 0.054(2) -0.0055(17) -0.0139(18) 0.0225(19)
C29 0.082(3) 0.042(2) 0.050(2) -0.0050(17) -0.010(2) 0.014(2)
C30 0.120(5) 0.057(3) 0.079(3) -0.017(3) -0.019(3) 0.036(3)
C31 0.110(5) 0.104(5) 0.097(5) -0.019(4) -0.006(4) 0.065(5)
C32 0.071(4) 0.123(6) 0.096(4) 0.003(4) 0.004(3) 0.045(4)
C33 0.055(3) 0.063(3) 0.085(3) 0.003(3) -0.011(2) 0.025(2)
C34 0.118(5) 0.039(2) 0.058(3) 0.0009(19) -0.017(3) 0.001(2)
C35 0.170(7) 0.059(3) 0.077(3) -0.003(3) -0.019(4) -0.038(4)
C36 0.052(3) 0.082(4) 0.159(7) 0.005(4) -0.026(3) 0.007(3)
C37 0.092(14) 0.069(9) 0.18(3) 0.048(15) -0.050(15) -0.021(11)
C37' 0.15(3) 0.066(10) 0.14(2) 0.018(12) -0.026(16) -0.030(15)

loop_
_atom_type_symbol
_atom_type_description
_atom_type_scat_dispersion_real
_atom_type_scat_dispersion_imag
_atom_type_scat_source
C C 0.0033 0.0016 'International Tables Vol C Tables 4.2.6.8 and 6.1.1.4'
H H 0.0000 0.0000 'International Tables Vol C Tables 4.2.6.8 and 6.1.1.4'
N N 0.0061 0.0033 'International Tables Vol C Tables 4.2.6.8 and 6.1.1.4'
I I -0.4742 1.8119 'International Tables Vol C Tables 4.2.6.8 and 6.1.1.4'
Co Co 0.3494 0.9721 'International Tables Vol C Tables 4.2.6.8 and 6.1.1.4'

loop_
_geom_angle_atom_site_label_1
_geom_angle_atom_site_label_2
_geom_angle_atom_site_label_3
_geom_angle
N2 Co1 N3 75.78(11)
N2 Co1 N1 73.93(11)
N3 Co1 N1 147.79(12)
N2 Co1 I1 143.28(8)
N3 Co1 I1 100.57(7)
N1 Co1 I1 97.17(8)
N2 Co1 I2 104.67(8)
N3 Co1 I2 103.31(9)
N1 Co1 I2 94.72(9)
I1 Co1 I2 111.611(19)
C2 N1 C18 119.3(3)
C2 N1 Co1 113.5(2)
C18 N1 Co1 126.8(2)
C3 N2 C7 121.1(3)
C3 N2 Co1 119.7(2)
C7 N2 Co1 118.6(2)
C8 N3 C28 121.3(3)
C8 N3 Co1 115.2(2)
C28 N3 Co1 123.2(2)
N1 C2 C1 125.0(3)
N1 C2 C3 115.2(3)
C1 C2 C3 119.6(3)
N2 C3 C4 122.3(3)
N2 C3 C2 113.4(3)
C4 C3 C2 124.2(3)
C3 C4 C5 108.8(3)
C3 C4 C10 112.4(3)
C5 C4 C10 113.9(3)
C6 C5 C14 111.3(4)
C6 C5 C4 110.7(3)
C14 C5 C4 115.2(3)
C7 C6 C5 122.2(3)
C6 C7 N2 119.9(3)
C6 C7 C8 126.1(3)
N2 C7 C8 113.5(3)
N3 C8 C7 116.8(3)
N3 C8 C9 125.2(4)
C7 C8 C9 118.0(4)
C11 C10 C12 109.3(4)
C11 C10 C13 107.9(3)
C12 C10 C13 109.9(4)
C11 C10 C4 108.9(3)
C12 C10 C4 108.0(3)
C13 C10 C4 112.8(3)
C17 C14 C5 113.9(4)
C17 C14 C15 108.7(5)
C5 C14 C15 107.8(4)
C17 C14 C16 110.6(5)
C5 C14 C16 108.3(4)
C15 C14 C16 107.3(5)
N1 C18 C23 120.9(4)
N1 C18 C19 116.4(4)
C23 C18 C19 122.7(4)
C24 C19 C20 120.4(6)
C24 C19 C18 122.1(4)
C20 C19 C18 117.6(6)
C19 C20 C21 120.0(7)
C22 C21 C20 121.2(5)
C21 C22 C23 122.4(7)
C18 C23 C22 116.1(6)
C18 C23 C26 126.1(6)
C22 C23 C26 116.7(7)
C18 C23 C26' 116.6(8)
C22 C23 C26' 125.6(9)
C26 C23 C26' 24.3(6)
C19 C24 C25 122.9(7)
C23 C26 C27 110.9(10)
C27' C26' C23 109.0(17)
C33 C28 N3 119.3(4)
C33 C28 C29 122.9(4)
N3 C28 C29 117.8(4)
C30 C29 C28 116.6(5)
C30 C29 C34 122.6(5)
C28 C29 C34 120.8(4)
C29 C30 C31 122.5(6)
C32 C31 C30 120.6(6)
C31 C32 C33 120.2(7)
C28 C33 C36 124.7(5)
C28 C33 C32 117.3(6)
C36 C33 C32 118.0(6)
C29 C34 C35 115.3(5)
C33 C36 C37' 113.2(14)
C33 C36 C37 117.9(15)
C37' C36 C37 26(2)

loop_
_geom_bond_atom_site_label_1
_geom_bond_atom_site_label_2
_geom_bond_distance
Co1 N2 2.034(3)
Co1 N3 2.213(3)
Co1 N1 2.221(3)
Co1 I1 2.5846(5)
Co1 I2 2.6242(5)
N1 C2 1.281(5)
N1 C18 1.434(5)
N2 C3 1.279(5)
N2 C7 1.400(5)
N3 C8 1.280(5)
N3 C28 1.442(5)
C1 C2 1.499(5)
C2 C3 1.501(5)
C3 C4 1.510(5)
C4 C5 1.542(5)
C4 C10 1.583(5)
C5 C6 1.512(6)
C5 C14 1.557(6)
C6 C7 1.334(6)
C7 C8 1.472(6)
C8 C9 1.500(6)
C10 C11 1.524(6)
C10 C12 1.510(6)
C10 C13 1.529(5)
C14 C17 1.515(8)
C14 C15 1.546(9)
C14 C16 1.543(8)
C18 C23 1.401(8)
C18 C19 1.399(8)
C19 C24 1.479(9)
C19 C20 1.412(7)
C20 C21 1.363(12)
C21 C22 1.354(11)
C22 C23 1.400(7)
C23 C26 1.524(18)
C23 C26' 1.54(2)
C24 C25 1.436(13)
C26 C27 1.57(2)
C26' C27' 1.38(3)
C28 C33 1.376(7)
C28 C29 1.414(6)
C29 C30 1.365(8)
C29 C34 1.493(8)
C30 C31 1.372(11)
C31 C32 1.358(12)
C32 C33 1.424(8)
C33 C36 1.521(9)
C34 C35 1.525(7)
C36 C37' 1.44(4)
C36 C37 1.45(3)

loop_
_geom_torsion_atom_site_label_1
_geom_torsion_atom_site_label_2
_geom_torsion_atom_site_label_3
_geom_torsion_atom_site_label_4
_geom_torsion
N2 Co1 N1 C2 -11.9(3)
N3 Co1 N1 C2 -32.3(4)
I1 Co1 N1 C2 -155.4(3)
I2 Co1 N1 C2 92.1(3)
N2 Co1 N1 C18 161.2(4)
N3 Co1 N1 C18 140.7(4)
I1 Co1 N1 C18 17.6(4)
I2 Co1 N1 C18 -94.9(4)
N3 Co1 N2 C3 -171.7(3)
N1 Co1 N2 C3 19.3(3)
I1 Co1 N2 C3 99.6(3)
I2 Co1 N2 C3 -71.4(3)
N3 Co1 N2 C7 -0.5(3)
N1 Co1 N2 C7 -169.4(3)
I1 Co1 N2 C7 -89.2(3)
I2 Co1 N2 C7 99.8(3)
N2 Co1 N3 C8 -1.1(3)
N1 Co1 N3 C8 19.2(4)
I1 Co1 N3 C8 141.5(3)
I2 Co1 N3 C8 -103.1(3)
N2 Co1 N3 C28 -175.5(3)
N1 Co1 N3 C28 -155.2(3)
I1 Co1 N3 C28 -32.9(3)
I2 Co1 N3 C28 82.5(3)
C18 N1 C2 C1 4.9(7)
Co1 N1 C2 C1 178.5(4)
C18 N1 C2 C3 -169.1(4)
Co1 N1 C2 C3 4.5(5)
C7 N2 C3 C4 -11.5(5)
Co1 N2 C3 C4 159.5(3)
C7 N2 C3 C2 166.1(3)
Co1 N2 C3 C2 -22.9(4)
N1 C2 C3 N2 10.8(5)
C1 C2 C3 N2 -163.5(4)
N1 C2 C3 C4 -171.7(4)
C1 C2 C3 C4 14.0(6)
N2 C3 C4 C5 38.9(5)
C2 C3 C4 C5 -138.4(4)
N2 C3 C4 C10 -88.2(4)
C2 C3 C4 C10 94.5(4)
C3 C4 C5 C6 -39.9(4)
C10 C4 C5 C6 86.3(4)
C3 C4 C5 C14 87.5(4)
C10 C4 C5 C14 -146.3(4)
C14 C5 C6 C7 -109.2(4)
C4 C5 C6 C7 20.4(5)
C5 C6 C7 N2 8.3(6)
C5 C6 C7 C8 179.9(4)
C3 N2 C7 C6 -14.4(6)
Co1 N2 C7 C6 174.5(3)
C3 N2 C7 C8 172.9(3)
Co1 N2 C7 C8 1.8(4)
C28 N3 C8 C7 176.9(4)
Co1 N3 C8 C7 2.4(5)
C28 N3 C8 C9 -3.2(7)
Co1 N3 C8 C9 -177.7(4)
C6 C7 C8 N3 -174.9(4)
N2 C7 C8 N3 -2.8(6)
C6 C7 C8 C9 5.2(7)
N2 C7 C8 C9 177.3(4)
C3 C4 C10 C11 -52.5(4)
C5 C4 C10 C11 -176.8(3)
C3 C4 C10 C12 -171.1(3)
C5 C4 C10 C12 64.5(4)
C3 C4 C10 C13 67.2(4)
C5 C4 C10 C13 -57.1(4)
C6 C5 C14 C17 66.0(5)
C4 C5 C14 C17 -61.1(6)
C6 C5 C14 C15 -173.2(4)
C4 C5 C14 C15 59.7(5)
C6 C5 C14 C16 -57.4(6)
C4 C5 C14 C16 175.5(4)
C2 N1 C18 C23 -91.4(5)
Co1 N1 C18 C23 95.9(5)
C2 N1 C18 C19 89.8(5)
Co1 N1 C18 C19 -82.9(5)
N1 C18 C19 C24 -5.1(7)
C23 C18 C19 C24 176.1(5)
N1 C18 C19 C20 176.2(5)
C23 C18 C19 C20 -2.6(8)
C24 C19 C20 C21 -176.4(7)
C18 C19 C20 C21 2.4(10)
C19 C20 C21 C22 -1.4(11)
C20 C21 C22 C23 0.6(10)
N1 C18 C23 C22 -177.0(4)
C19 C18 C23 C22 1.8(7)
N1 C18 C23 C26 -9.4(10)
C19 C18 C23 C26 169.4(9)
N1 C18 C23 C26' 17.0(9)
C19 C18 C23 C26' -164.2(8)
C21 C22 C23 C18 -0.7(8)
C21 C22 C23 C26 -169.5(8)
C21 C22 C23 C26' 163.9(10)
C20 C19 C24 C25 -18.7(12)
C18 C19 C24 C25 162.6(9)
C18 C23 C26 C27 110.3(11)
C22 C23 C26 C27 -82.2(12)
C26' C23 C26 C27 36(2)
C18 C23 C26' C27' -150.2(14)
C22 C23 C26' C27' 45.3(19)
C26 C23 C26' C27' -31(2)
C8 N3 C28 C33 95.7(5)
Co1 N3 C28 C33 -90.2(4)
C8 N3 C28 C29 -87.7(5)
Co1 N3 C28 C29 86.4(4)
C33 C28 C29 C30 1.6(7)
N3 C28 C29 C30 -174.9(4)
C33 C28 C29 C34 -176.6(4)
N3 C28 C29 C34 6.9(6)
C28 C29 C30 C31 0.5(8)
C34 C29 C30 C31 178.7(6)
C29 C30 C31 C32 -1.6(10)
C30 C31 C32 C33 0.5(11)
N3 C28 C33 C36 -4.4(8)
C29 C28 C33 C36 179.1(5)
N3 C28 C33 C32 173.9(5)
C29 C28 C33 C32 -2.5(7)
C31 C32 C33 C28 1.4(9)
C31 C32 C33 C36 179.9(7)
C30 C29 C34 C35 25.9(7)
C28 C29 C34 C35 -156.0(5)
C28 C33 C36 C37' -101.6(16)
C32 C33 C36 C37' 80.1(17)
C28 C33 C36 C37 -129.7(17)
C32 C33 C36 C37 52.0(19)
